data_4109954
loop_
_publ_author_name
'Zhenzhen Dong'
'Glenn P. A. Yap'
'Joseph M. Fox'

_publ_section_title
;
 trans-Cyclohexane-1,2-diamine Is a Weak Director of Absolute Helicity in
 Chiral Nickel-Salen Complexes
;
_journal_name_full 'Journal of the American Chemical Society'
_journal_page_first 11850
_journal_page_last 11853
_journal_paper_doi 10.1021/ja073900p
_journal_volume 129
_journal_year 2007
_chemical_formula_sum 'C80 H96 N6 Ni O12'
_chemical_formula_weight 1392.34
_chemical_name_systematic
; 
 ? 
;
_space_group_IT_number 96
_symmetry_cell_setting tetragonal
_symmetry_space_group_name_Hall 'P 4nw 2abw'
_symmetry_space_group_name_H-M 'P 43 21 2'
_atom_sites_solution_hydrogens geom
_atom_sites_solution_primary direct
_atom_sites_solution_secondary difmap
_audit_creation_method SHELXL-97
_cell_angle_alpha 90.00
_cell_angle_beta 90.00
_cell_angle_gamma 90.00
_cell_formula_units_Z 4
_cell_length_a 14.752(3)
_cell_length_b 14.752(3)
_cell_length_c 32.249(8)
_cell_measurement_reflns_used 1013
_cell_measurement_temperature 120(2)
_cell_measurement_theta_max 27.32
_cell_measurement_theta_min 2.33
_cell_volume 7018(3)
_computing_cell_refinement 'SHELXTL, Sheldrick (2001)'
_computing_data_collection 'SMART, Bruker (2002)'
_computing_data_reduction 'SHELXTL, Sheldrick (2001)'
_computing_molecular_graphics 'SHELXTL, Sheldrick (2001)'
_computing_publication_material 'SHELXTL, Sheldrick (2001)'
_computing_structure_refinement 'SHELXL-97 (Sheldrick, 1997)'
_computing_structure_solution 'SHELXS-97 (Sheldrick, 1990)'
_diffrn_ambient_temperature 120(2)
_diffrn_detector_area_resol_mean 836.6
_diffrn_measured_fraction_theta_full 1.000
_diffrn_measured_fraction_theta_max 0.980
_diffrn_measurement_device_type 'Bruker AXS APEX diffractometer'
_diffrn_measurement_method \w
_diffrn_radiation_monochromator graphite
_diffrn_radiation_source 'fine-focus sealed tube'
_diffrn_radiation_type MoK\a
_diffrn_radiation_wavelength 0.71073
_diffrn_reflns_av_R_equivalents 0.0895
_diffrn_reflns_av_sigmaI/netI 0.0443
_diffrn_reflns_limit_h_max 18
_diffrn_reflns_limit_h_min -19
_diffrn_reflns_limit_k_max 19
_diffrn_reflns_limit_k_min -19
_diffrn_reflns_limit_l_max 41
_diffrn_reflns_limit_l_min -41
_diffrn_reflns_number 79762
_diffrn_reflns_theta_full 25.00
_diffrn_reflns_theta_max 28.32
_diffrn_reflns_theta_min 1.87
_diffrn_standards_decay_% <1
_exptl_absorpt_coefficient_mu 0.345
_exptl_absorpt_correction_T_max 0.9373
_exptl_absorpt_correction_T_min 0.9035
_exptl_absorpt_correction_type multi-scan
_exptl_absorpt_process_details 'SADABS, Sheldrick (2003)'
_exptl_crystal_colour Orange
_exptl_crystal_density_diffrn 1.318
_exptl_crystal_description block
_exptl_crystal_F_000 2968
_exptl_crystal_size_max 0.30
_exptl_crystal_size_mid 0.23
_exptl_crystal_size_min 0.19
_refine_diff_density_max 0.596
_refine_diff_density_min -0.256
_refine_diff_density_rms 0.063
_refine_ls_abs_structure_details 'Flack H D (1983), Acta Cryst. A39, 876-881'
_refine_ls_abs_structure_Flack 0.019(12)
_refine_ls_extinction_method none
_refine_ls_goodness_of_fit_ref 1.057
_refine_ls_hydrogen_treatment constr
_refine_ls_matrix_type full
_refine_ls_number_parameters 449
_refine_ls_number_reflns 8472
_refine_ls_number_restraints 0
_refine_ls_restrained_S_all 1.057
_refine_ls_R_factor_all 0.0542
_refine_ls_R_factor_gt 0.0475
_refine_ls_shift/su_max 0.001
_refine_ls_shift/su_mean 0.000
_refine_ls_structure_factor_coef Fsqd
_refine_ls_weighting_details 'calc w=1/[\s^2^(Fo^2^)+(0.0575P)^2^+4.0015P] where P=(Fo^2^+2Fc^2^)/3'
_refine_ls_weighting_scheme calc
_refine_ls_wR_factor_gt 0.1138
_refine_ls_wR_factor_ref 0.1180
_reflns_number_gt 7770
_reflns_number_total 8472
_reflns_threshold_expression >2sigma(I)
_cod_data_source_file ja073900psi20070522_065359.cif
_cod_data_source_block joef040
_cod_database_code 4109954

loop_
_symmetry_equiv_pos_as_xyz
'x, y, z'
'-x, -y, z+1/2'
'-y+1/2, x+1/2, z+3/4'
'y+1/2, -x+1/2, z+1/4'
'-x+1/2, y+1/2, -z+3/4'
'x+1/2, -y+1/2, -z+1/4'
'y, x, -z'
'-y, -x, -z+1/2'

loop_
_atom_site_label
_atom_site_type_symbol
_atom_site_fract_x
_atom_site_fract_y
_atom_site_fract_z
_atom_site_U_iso_or_equiv
_atom_site_adp_type
_atom_site_occupancy
_atom_site_symmetry_multiplicity
_atom_site_calc_flag
_atom_site_refinement_flags
Ni Ni 0.824462(18) 0.824462(18) 1.0000 0.01349(9) Uani 1 2 d S
N1 N 0.91214(13) 0.86374(13) 1.03623(6) 0.0158(4) Uani 1 1 d .
N2 N 0.61434(12) 0.66803(14) 1.04816(5) 0.0155(4) Uani 1 1 d .
H2A H 0.6566 0.6901 1.0318 0.019 Uiso 1 1 calc R
N3 N 0.54112(12) 0.80024(13) 0.99459(6) 0.0163(4) Uani 1 1 d .
H3A H 0.5564 0.8113 0.9687 0.020 Uiso 1 1 calc R
O1 O 0.76926(11) 0.74923(11) 1.03761(5) 0.0168(3) Uani 1 1 d .
O2 O 0.58789(11) 0.60852(12) 1.11206(5) 0.0228(4) Uani 1 1 d .
O3 O 0.55039(13) 0.84903(12) 1.06126(5) 0.0235(4) Uani 1 1 d .
O4 O 0.57218(12) 0.93936(12) 0.93682(5) 0.0218(4) Uani 1 1 d .
O5 O 0.29093(13) 0.79922(16) 0.95949(7) 0.0395(5) Uani 1 1 d .
O6 O 0.42105(12) 0.78550(13) 0.92399(5) 0.0230(4) Uani 1 1 d .
C1 C 1.09827(18) 1.04172(19) 1.01501(9) 0.0293(6) Uani 1 1 d .
H1A H 1.1349 1.0825 1.0327 0.035 Uiso 1 1 calc R
H1B H 1.1404 1.0027 0.9991 0.035 Uiso 1 1 calc R
C2 C 1.03781(17) 0.98238(18) 1.04241(8) 0.0253(5) Uani 1 1 d .
H2B H 1.0758 0.9441 1.0607 0.030 Uiso 1 1 calc R
H2C H 0.9990 1.0211 1.0601 0.030 Uiso 1 1 calc R
C3 C 0.97930(15) 0.92298(16) 1.01510(7) 0.0176(5) Uani 1 1 d .
H3B H 1.0204 0.8833 0.9984 0.021 Uiso 1 1 calc R
C4 C 0.92295(16) 0.83927(15) 1.07420(7) 0.0172(4) Uani 1 1 d .
H4A H 0.9740 0.8626 1.0886 0.021 Uiso 1 1 calc R
C5 C 0.86338(16) 0.77911(15) 1.09641(7) 0.0171(4) Uani 1 1 d .
C6 C 0.88313(17) 0.76062(17) 1.13807(7) 0.0198(5) Uani 1 1 d .
H6A H 0.9355 0.7866 1.1504 0.024 Uiso 1 1 calc R
C7 C 0.82775(18) 0.70522(17) 1.16151(7) 0.0219(5) Uani 1 1 d .
H7A H 0.8426 0.6916 1.1895 0.026 Uiso 1 1 calc R
C8 C 0.75009(16) 0.66975(17) 1.14351(7) 0.0190(4) Uani 1 1 d .
H8A H 0.7110 0.6333 1.1599 0.023 Uiso 1 1 calc R
C9 C 0.72742(15) 0.68574(15) 1.10217(7) 0.0151(4) Uani 1 1 d .
C10 C 0.78615(15) 0.73910(15) 1.07722(7) 0.0143(4) Uani 1 1 d .
C11 C 0.63774(15) 0.64934(14) 1.08810(6) 0.0156(4) Uani 1 1 d .
C12 C 0.52788(15) 0.65469(15) 1.03116(7) 0.0155(4) Uani 1 1 d .
C13 C 0.47791(17) 0.57668(16) 1.04002(7) 0.0198(5) Uani 1 1 d .
H13A H 0.5025 0.5321 1.0580 0.024 Uiso 1 1 calc R
C14 C 0.39304(18) 0.56360(17) 1.02287(8) 0.0236(5) Uani 1 1 d .
H14A H 0.3592 0.5108 1.0295 0.028 Uiso 1 1 calc R
C15 C 0.35757(16) 0.62727(17) 0.99606(8) 0.0239(5) Uani 1 1 d .
H15A H 0.2990 0.6186 0.9845 0.029 Uiso 1 1 calc R
C16 C 0.40760(16) 0.70424(17) 0.98600(7) 0.0200(5) Uani 1 1 d .
C17 C 0.49254(15) 0.71955(15) 1.00376(7) 0.0163(4) Uani 1 1 d .
C18 C 0.56499(16) 0.86159(16) 1.02461(7) 0.0181(5) Uani 1 1 d .
C19 C 0.61300(16) 0.94555(15) 1.00986(7) 0.0177(5) Uani 1 1 d .
C20 C 0.65731(18) 0.99785(17) 1.03999(8) 0.0242(5) Uani 1 1 d .
H20A H 0.6573 0.9777 1.0680 0.029 Uiso 1 1 calc R
C21 C 0.70111(19) 1.07802(17) 1.03015(8) 0.0259(6) Uani 1 1 d .
H21A H 0.7310 1.1117 1.0512 0.031 Uiso 1 1 calc R
C22 C 0.70148(17) 1.10945(17) 0.98927(8) 0.0225(5) Uani 1 1 d .
H22A H 0.7315 1.1643 0.9823 0.027 Uiso 1 1 calc R
C23 C 0.65758(16) 1.05953(16) 0.95933(7) 0.0191(5) Uani 1 1 d .
C24 C 0.61424(16) 0.97918(16) 0.96967(7) 0.0176(5) Uani 1 1 d .
C25 C 0.58010(18) 1.00093(17) 0.90135(7) 0.0222(5) Uani 1 1 d .
H25A H 0.5197 1.0248 0.8937 0.027 Uiso 1 1 calc R
H25B H 0.6055 0.9683 0.8772 0.027 Uiso 1 1 calc R
C26 C 0.64314(18) 1.07903(17) 0.91394(8) 0.0226(5) Uani 1 1 d .
H26A H 0.7021 1.0733 0.8988 0.027 Uiso 1 1 calc R
C27 C 0.60278(19) 1.17231(19) 0.90586(8) 0.0289(6) Uani 1 1 d .
H27A H 0.6426 1.2189 0.9176 0.043 Uiso 1 1 calc R
H27B H 0.5429 1.1763 0.9189 0.043 Uiso 1 1 calc R
H27C H 0.5969 1.1818 0.8759 0.043 Uiso 1 1 calc R
C28 C 0.36583(17) 0.76850(18) 0.95609(8) 0.0234(5) Uani 1 1 d .
C29 C 0.38477(18) 0.84537(18) 0.89229(8) 0.0256(5) Uani 1 1 d .
H29A H 0.3898 0.9092 0.9015 0.031 Uiso 1 1 calc R
H29B H 0.3199 0.8316 0.8875 0.031 Uiso 1 1 calc R
C30 C 0.43744(19) 0.83177(19) 0.85302(8) 0.0283(5) Uani 1 1 d .
H30A H 0.4350 0.7671 0.8449 0.034 Uiso 1 1 calc R
H30B H 0.5017 0.8481 0.8578 0.034 Uiso 1 1 calc R
C31 C 0.3991(2) 0.8897(2) 0.81808(9) 0.0356(7) Uani 1 1 d .
H31A H 0.4033 0.9543 0.8262 0.043 Uiso 1 1 calc R
H31B H 0.3341 0.8749 0.8145 0.043 Uiso 1 1 calc R
C32 C 0.4473(2) 0.8769(2) 0.77668(9) 0.0376(7) Uani 1 1 d .
H32A H 0.4534 0.8112 0.7710 0.045 Uiso 1 1 calc R
H32B H 0.5091 0.9028 0.7787 0.045 Uiso 1 1 calc R
C33 C 0.3975(2) 0.9216(2) 0.74036(9) 0.0394(7) Uani 1 1 d .
H33A H 0.3784 0.9831 0.7490 0.047 Uiso 1 1 calc R
H33B H 0.4406 0.9285 0.7171 0.047 Uiso 1 1 calc R
C34 C 0.3142(2) 0.8703(2) 0.72474(10) 0.0398(7) Uani 1 1 d .
H34A H 0.2750 0.9128 0.7092 0.048 Uiso 1 1 calc R
H34B H 0.2793 0.8481 0.7489 0.048 Uiso 1 1 calc R
C35 C 0.3372(2) 0.7896(2) 0.69668(10) 0.0407(7) Uani 1 1 d .
H35A H 0.3889 0.7563 0.7089 0.049 Uiso 1 1 calc R
H35B H 0.2846 0.7479 0.6962 0.049 Uiso 1 1 calc R
C36 C 0.3607(3) 0.8149(3) 0.65306(10) 0.0472(8) Uani 1 1 d .
H36A H 0.4104 0.8599 0.6537 0.057 Uiso 1 1 calc R
H36B H 0.3073 0.8442 0.6402 0.057 Uiso 1 1 calc R
C37 C 0.3896(3) 0.7357(3) 0.62617(11) 0.0497(8) Uani 1 1 d .
H37A H 0.3445 0.6864 0.6292 0.060 Uiso 1 1 calc R
H37B H 0.3890 0.7553 0.5968 0.060 Uiso 1 1 calc R
C38 C 0.4810(2) 0.6991(2) 0.63616(11) 0.0425(8) Uani 1 1 d .
H38A H 0.4812 0.6800 0.6656 0.051 Uiso 1 1 calc R
H38B H 0.5257 0.7489 0.6333 0.051 Uiso 1 1 calc R
C39 C 0.5128(3) 0.6196(3) 0.60982(12) 0.0539(9) Uani 1 1 d .
H39A H 0.4712 0.5679 0.6144 0.065 Uiso 1 1 calc R
H39B H 0.5083 0.6369 0.5802 0.065 Uiso 1 1 calc R
C40 C 0.6093(3) 0.5884(3) 0.61860(13) 0.0609(11) Uani 1 1 d .
H40A H 0.6202 0.5304 0.6047 0.091 Uiso 1 1 calc R
H40B H 0.6175 0.5810 0.6486 0.091 Uiso 1 1 calc R
H40C H 0.6521 0.6338 0.6082 0.091 Uiso 1 1 calc R

loop_
_atom_site_aniso_label
_atom_site_aniso_U_11
_atom_site_aniso_U_22
_atom_site_aniso_U_33
_atom_site_aniso_U_23
_atom_site_aniso_U_13
_atom_site_aniso_U_12
Ni 0.01457(12) 0.01457(12) 0.01132(17) 0.00142(11) -0.00142(11) -0.00424(15)
N1 0.0164(9) 0.0145(9) 0.0166(9) 0.0010(7) -0.0015(7) -0.0028(7)
N2 0.0157(9) 0.0183(9) 0.0126(8) 0.0024(7) 0.0019(7) -0.0047(7)
N3 0.0171(9) 0.0181(9) 0.0136(9) 0.0001(7) 0.0018(7) -0.0017(7)
O1 0.0181(8) 0.0198(8) 0.0124(7) 0.0027(6) -0.0010(6) -0.0060(6)
O2 0.0204(8) 0.0309(10) 0.0170(8) 0.0062(7) 0.0021(7) -0.0047(7)
O3 0.0325(10) 0.0232(9) 0.0148(8) -0.0017(7) 0.0053(7) -0.0038(7)
O4 0.0298(10) 0.0216(9) 0.0141(8) 0.0011(7) 0.0004(7) -0.0068(7)
O5 0.0219(9) 0.0522(13) 0.0444(12) 0.0169(10) 0.0042(9) 0.0103(9)
O6 0.0200(8) 0.0303(9) 0.0188(8) 0.0035(7) -0.0026(7) 0.0023(7)
C1 0.0227(13) 0.0295(14) 0.0356(15) 0.0097(12) -0.0087(11) -0.0129(11)
C2 0.0233(13) 0.0260(13) 0.0266(12) 0.0052(10) -0.0085(10) -0.0098(10)
C3 0.0166(11) 0.0175(11) 0.0186(11) 0.0044(9) -0.0016(9) -0.0036(9)
C4 0.0173(10) 0.0152(11) 0.0192(10) -0.0012(9) -0.0053(8) -0.0009(8)
C5 0.0186(11) 0.0162(11) 0.0165(10) -0.0010(8) -0.0005(9) -0.0002(8)
C6 0.0209(11) 0.0215(11) 0.0169(11) -0.0015(9) -0.0039(9) -0.0007(9)
C7 0.0270(12) 0.0260(12) 0.0127(10) 0.0033(9) -0.0027(10) -0.0002(11)
C8 0.0213(11) 0.0199(11) 0.0158(10) 0.0026(9) 0.0032(8) 0.0013(10)
C9 0.0173(10) 0.0146(10) 0.0134(10) -0.0001(8) 0.0014(8) -0.0002(8)
C10 0.0167(10) 0.0138(10) 0.0124(10) -0.0019(8) -0.0014(8) 0.0010(8)
C11 0.0187(11) 0.0140(10) 0.0142(10) -0.0006(8) 0.0022(8) 0.0016(8)
C12 0.0160(10) 0.0176(11) 0.0130(10) -0.0027(8) 0.0035(8) -0.0027(8)
C13 0.0250(12) 0.0184(11) 0.0159(11) -0.0009(9) 0.0038(9) -0.0047(9)
C14 0.0244(13) 0.0225(12) 0.0241(12) -0.0013(10) 0.0023(10) -0.0110(10)
C15 0.0187(11) 0.0292(13) 0.0237(12) -0.0028(10) 0.0003(10) -0.0066(9)
C16 0.0174(11) 0.0250(12) 0.0177(11) -0.0026(9) 0.0020(9) -0.0008(9)
C17 0.0162(10) 0.0185(11) 0.0144(10) -0.0012(9) 0.0032(9) -0.0021(8)
C18 0.0184(11) 0.0175(11) 0.0184(11) -0.0014(9) 0.0010(9) -0.0002(9)
C19 0.0191(11) 0.0164(10) 0.0177(11) 0.0004(8) 0.0005(8) -0.0018(9)
C20 0.0299(15) 0.0220(12) 0.0206(11) 0.0020(10) -0.0046(10) -0.0028(10)
C21 0.0334(14) 0.0194(12) 0.0250(12) -0.0015(10) -0.0083(10) -0.0042(10)
C22 0.0225(12) 0.0170(11) 0.0281(13) 0.0008(9) -0.0015(10) -0.0040(9)
C23 0.0175(12) 0.0179(11) 0.0218(11) 0.0008(9) 0.0025(9) -0.0005(9)
C24 0.0164(11) 0.0174(11) 0.0189(11) -0.0014(9) 0.0019(9) 0.0001(9)
C25 0.0276(13) 0.0207(12) 0.0182(11) 0.0028(9) 0.0001(10) -0.0051(10)
C26 0.0258(12) 0.0216(12) 0.0204(12) 0.0033(9) 0.0027(9) -0.0028(10)
C27 0.0361(14) 0.0232(12) 0.0276(13) 0.0065(11) -0.0044(11) -0.0051(12)
C28 0.0211(12) 0.0260(13) 0.0230(12) -0.0008(10) -0.0035(10) -0.0036(10)
C29 0.0261(13) 0.0250(13) 0.0258(12) 0.0063(10) -0.0059(10) -0.0006(10)
C30 0.0343(14) 0.0262(13) 0.0243(12) 0.0011(11) -0.0046(10) 0.0000(11)
C31 0.0393(17) 0.0377(16) 0.0299(15) 0.0063(12) -0.0026(12) 0.0043(13)
C32 0.0418(17) 0.0418(17) 0.0290(15) 0.0040(13) -0.0030(12) -0.0052(14)
C33 0.055(2) 0.0326(15) 0.0311(16) 0.0044(12) -0.0044(13) -0.0036(14)
C34 0.0388(17) 0.0412(17) 0.0394(16) 0.0078(13) 0.0001(14) -0.0019(14)
C35 0.0402(18) 0.0357(16) 0.0462(17) 0.0030(13) -0.0074(14) -0.0039(14)
C36 0.051(2) 0.051(2) 0.0394(17) 0.0075(16) -0.0030(15) 0.0016(17)
C37 0.054(2) 0.051(2) 0.0446(19) -0.0018(16) -0.0098(16) -0.0057(17)
C38 0.0414(18) 0.0388(18) 0.0474(18) -0.0067(15) -0.0002(15) -0.0111(14)
C39 0.064(2) 0.054(2) 0.0436(19) -0.0143(17) 0.0033(18) -0.0037(19)
C40 0.040(2) 0.084(3) 0.059(2) -0.029(2) 0.0134(17) -0.010(2)

loop_
_atom_type_symbol
_atom_type_description
_atom_type_scat_dispersion_real
_atom_type_scat_dispersion_imag
_atom_type_scat_source
C C 0.0033 0.0016 'International Tables Vol C Tables 4.2.6.8 and 6.1.1.4'
H H 0.0000 0.0000 'International Tables Vol C Tables 4.2.6.8 and 6.1.1.4'
N N 0.0061 0.0033 'International Tables Vol C Tables 4.2.6.8 and 6.1.1.4'
O O 0.0106 0.0060 'International Tables Vol C Tables 4.2.6.8 and 6.1.1.4'
Ni Ni 0.3393 1.1124 'International Tables Vol C Tables 4.2.6.8 and 6.1.1.4'

loop_
_geom_angle_atom_site_label_1
_geom_angle_atom_site_label_2
_geom_angle_atom_site_label_3
_geom_angle
_geom_angle_site_symmetry_1
_geom_angle_site_symmetry_3
O1 Ni O1 84.27(10) . 7_557
O1 Ni N1 94.75(8) . .
O1 Ni N1 170.58(8) 7_557 .
O1 Ni N1 170.58(8) . 7_557
O1 Ni N1 94.75(8) 7_557 7_557
N1 Ni N1 87.73(12) . 7_557
C4 N1 C3 121.25(19) . .
C4 N1 Ni 127.17(16) . .
C3 N1 Ni 111.30(14) . .
C11 N2 C12 124.88(19) . .
C18 N3 C17 122.38(19) . .
C10 O1 Ni 129.00(14) . .
C24 O4 C25 107.68(18) . .
C28 O6 C29 115.7(2) . .
C1 C1 C2 111.1(2) 7_557 .
C3 C2 C1 109.1(2) . .
N1 C3 C2 117.00(19) . .
N1 C3 C3 104.47(14) . 7_557
C2 C3 C3 111.52(17) . 7_557
N1 C4 C5 124.8(2) . .
C6 C5 C10 120.1(2) . .
C6 C5 C4 118.0(2) . .
C10 C5 C4 121.8(2) . .
C7 C6 C5 121.1(2) . .
C6 C7 C8 118.9(2) . .
C7 C8 C9 122.3(2) . .
C8 C9 C10 119.3(2) . .
C8 C9 C11 116.1(2) . .
C10 C9 C11 124.46(19) . .
O1 C10 C9 120.0(2) . .
O1 C10 C5 121.9(2) . .
C9 C10 C5 118.1(2) . .
O2 C11 N2 123.0(2) . .
O2 C11 C9 121.0(2) . .
N2 C11 C9 115.96(19) . .
C13 C12 N2 121.1(2) . .
C13 C12 C17 119.7(2) . .
N2 C12 C17 119.2(2) . .
C14 C13 C12 120.8(2) . .
C15 C14 C13 119.9(2) . .
C14 C15 C16 120.0(2) . .
C15 C16 C17 120.8(2) . .
C15 C16 C28 116.8(2) . .
C17 C16 C28 122.4(2) . .
C16 C17 C12 118.8(2) . .
C16 C17 N3 120.2(2) . .
C12 C17 N3 121.0(2) . .
O3 C18 N3 122.7(2) . .
O3 C18 C19 121.1(2) . .
N3 C18 C19 116.2(2) . .
C24 C19 C20 116.4(2) . .
C24 C19 C18 126.6(2) . .
C20 C19 C18 117.0(2) . .
C21 C20 C19 121.9(2) . .
C20 C21 C22 120.1(2) . .
C23 C22 C21 118.8(2) . .
C22 C23 C24 120.4(2) . .
C22 C23 C26 130.2(2) . .
C24 C23 C26 109.3(2) . .
O4 C24 C23 113.1(2) . .
O4 C24 C19 124.5(2) . .
C23 C24 C19 122.4(2) . .
O4 C25 C26 107.88(19) . .
C23 C26 C27 113.2(2) . .
C23 C26 C25 101.50(19) . .
C27 C26 C25 113.3(2) . .
O5 C28 O6 124.0(2) . .
O5 C28 C16 124.3(2) . .
O6 C28 C16 111.6(2) . .
O6 C29 C30 108.8(2) . .
C29 C30 C31 110.9(2) . .
C30 C31 C32 113.9(3) . .
C31 C32 C33 113.2(3) . .
C34 C33 C32 115.1(3) . .
C33 C34 C35 113.7(3) . .
C36 C35 C34 114.4(3) . .
C35 C36 C37 114.3(3) . .
C38 C37 C36 114.2(3) . .
C37 C38 C39 116.0(3) . .
C40 C39 C38 114.6(3) . .

loop_
_geom_bond_atom_site_label_1
_geom_bond_atom_site_label_2
_geom_bond_distance
_geom_bond_site_symmetry_2
Ni O1 1.8346(16) .
Ni O1 1.8347(16) 7_557
Ni N1 1.8368(19) .
Ni N1 1.8368(19) 7_557
N1 C4 1.287(3) .
N1 C3 1.486(3) .
N2 C11 1.362(3) .
N2 C12 1.402(3) .
N3 C18 1.371(3) .
N3 C17 1.421(3) .
O1 C10 1.310(3) .
O2 C11 1.225(3) .
O3 C18 1.216(3) .
O4 C24 1.361(3) .
O4 C25 1.465(3) .
O5 C28 1.199(3) .
O6 C28 1.341(3) .
O6 C29 1.453(3) .
C1 C1 1.526(5) 7_557
C1 C2 1.530(4) .
C2 C3 1.513(3) .
C3 C3 1.526(4) 7_557
C4 C5 1.440(3) .
C5 C6 1.402(3) .
C5 C10 1.425(3) .
C6 C7 1.381(3) .
C7 C8 1.387(3) .
C8 C9 1.395(3) .
C9 C10 1.420(3) .
C9 C11 1.498(3) .
C12 C13 1.396(3) .
C12 C17 1.403(3) .
C13 C14 1.382(3) .
C14 C15 1.380(4) .
C15 C16 1.392(3) .
C16 C17 1.396(3) .
C16 C28 1.486(3) .
C18 C19 1.504(3) .
C19 C24 1.388(3) .
C19 C20 1.402(3) .
C20 C21 1.384(4) .
C21 C22 1.398(4) .
C22 C23 1.376(3) .
C23 C24 1.387(3) .
C23 C26 1.507(3) .
C25 C26 1.535(3) .
C26 C27 1.522(4) .
C29 C30 1.499(4) .
C30 C31 1.523(4) .
C31 C32 1.524(4) .
C32 C33 1.531(4) .
C33 C34 1.528(4) .
C34 C35 1.533(5) .
C35 C36 1.496(4) .
C36 C37 1.515(5) .
C37 C38 1.488(5) .
C38 C39 1.523(5) .
C39 C40 1.522(6) .

loop_
_geom_hbond_atom_site_label_D
_geom_hbond_atom_site_label_H
_geom_hbond_atom_site_label_A
_geom_hbond_distance_DH
_geom_hbond_distance_HA
_geom_hbond_distance_DA
_geom_hbond_angle_DHA
N2 H2A O1 0.88 1.89 2.603(2) 137.4
N3 H3A O4 0.88 2.16 2.809(3) 129.8

loop_
_geom_torsion_atom_site_label_1
_geom_torsion_atom_site_label_2
_geom_torsion_atom_site_label_3
_geom_torsion_atom_site_label_4
_geom_torsion
_geom_torsion_site_symmetry_1
_geom_torsion_site_symmetry_4
O1 Ni N1 C4 0.8(2) . .
O1 Ni N1 C4 -82.8(5) 7_557 .
N1 Ni N1 C4 171.7(3) 7_557 .
O1 Ni N1 C3 174.63(15) . .
O1 Ni N1 C3 91.0(5) 7_557 .
N1 Ni N1 C3 -14.47(11) 7_557 .
O1 Ni O1 C10 176.6(2) 7_557 .
N1 Ni O1 C10 6.0(2) . .
N1 Ni O1 C10 -99.0(5) 7_557 .
C1 C1 C2 C3 56.8(4) 7_557 .
C4 N1 C3 C2 -23.7(3) . .
Ni N1 C3 C2 162.09(18) . .
C4 N1 C3 C3 -147.5(2) . 7_557
Ni N1 C3 C3 38.3(3) . 7_557
C1 C2 C3 N1 -176.8(2) . .
C1 C2 C3 C3 -56.7(3) . 7_557
C3 N1 C4 C5 -177.2(2) . .
Ni N1 C4 C5 -4.0(3) . .
N1 C4 C5 C6 -178.5(2) . .
N1 C4 C5 C10 1.3(4) . .
C10 C5 C6 C7 -1.3(4) . .
C4 C5 C6 C7 178.5(2) . .
C5 C6 C7 C8 -1.8(4) . .
C6 C7 C8 C9 2.1(4) . .
C7 C8 C9 C10 0.9(3) . .
C7 C8 C9 C11 -175.1(2) . .
Ni O1 C10 C9 171.62(15) . .
Ni O1 C10 C5 -9.4(3) . .
C8 C9 C10 O1 175.0(2) . .
C11 C9 C10 O1 -9.3(3) . .
C8 C9 C10 C5 -4.0(3) . .
C11 C9 C10 C5 171.7(2) . .
C6 C5 C10 O1 -174.8(2) . .
C4 C5 C10 O1 5.4(3) . .
C6 C5 C10 C9 4.2(3) . .
C4 C5 C10 C9 -175.6(2) . .
C12 N2 C11 O2 9.1(4) . .
C12 N2 C11 C9 -168.1(2) . .
C8 C9 C11 O2 0.4(3) . .
C10 C9 C11 O2 -175.4(2) . .
C8 C9 C11 N2 177.6(2) . .
C10 C9 C11 N2 1.8(3) . .
C11 N2 C12 C13 -42.1(3) . .
C11 N2 C12 C17 140.1(2) . .
N2 C12 C13 C14 -179.4(2) . .
C17 C12 C13 C14 -1.6(3) . .
C12 C13 C14 C15 1.2(4) . .
C13 C14 C15 C16 0.6(4) . .
C14 C15 C16 C17 -2.1(4) . .
C14 C15 C16 C28 178.5(2) . .
C15 C16 C17 C12 1.7(3) . .
C28 C16 C17 C12 -178.9(2) . .
C15 C16 C17 N3 -177.3(2) . .
C28 C16 C17 N3 2.2(3) . .
C13 C12 C17 C16 0.1(3) . .
N2 C12 C17 C16 178.0(2) . .
C13 C12 C17 N3 179.1(2) . .
N2 C12 C17 N3 -3.0(3) . .
C18 N3 C17 C16 119.3(3) . .
C18 N3 C17 C12 -59.6(3) . .
C17 N3 C18 O3 3.8(4) . .
C17 N3 C18 C19 -177.6(2) . .
O3 C18 C19 C24 -162.8(2) . .
N3 C18 C19 C24 18.6(4) . .
O3 C18 C19 C20 13.7(4) . .
N3 C18 C19 C20 -164.8(2) . .
C24 C19 C20 C21 -0.9(4) . .
C18 C19 C20 C21 -177.8(2) . .
C19 C20 C21 C22 0.5(4) . .
C20 C21 C22 C23 0.2(4) . .
C21 C22 C23 C24 -0.4(4) . .
C21 C22 C23 C26 176.6(3) . .
C25 O4 C24 C23 -5.3(3) . .
C25 O4 C24 C19 173.2(2) . .
C22 C23 C24 O4 178.4(2) . .
C26 C23 C24 O4 0.9(3) . .
C22 C23 C24 C19 -0.1(4) . .
C26 C23 C24 C19 -177.6(2) . .
C20 C19 C24 O4 -177.6(2) . .
C18 C19 C24 O4 -1.0(4) . .
C20 C19 C24 C23 0.7(4) . .
C18 C19 C24 C23 177.3(2) . .
C24 O4 C25 C26 7.4(3) . .
C22 C23 C26 C27 -51.8(4) . .
C24 C23 C26 C27 125.4(2) . .
C22 C23 C26 C25 -173.6(3) . .
C24 C23 C26 C25 3.6(3) . .
O4 C25 C26 C23 -6.5(3) . .
O4 C25 C26 C27 -128.3(2) . .
C29 O6 C28 O5 0.2(4) . .
C29 O6 C28 C16 178.0(2) . .
C15 C16 C28 O5 51.8(4) . .
C17 C16 C28 O5 -127.7(3) . .
C15 C16 C28 O6 -126.0(2) . .
C17 C16 C28 O6 54.5(3) . .
C28 O6 C29 C30 -160.1(2) . .
O6 C29 C30 C31 177.2(2) . .
C29 C30 C31 C32 -177.9(3) . .
C30 C31 C32 C33 169.3(3) . .
C31 C32 C33 C34 -76.7(4) . .
C32 C33 C34 C35 -78.9(3) . .
C33 C34 C35 C36 -78.6(4) . .
C34 C35 C36 C37 176.0(3) . .
C35 C36 C37 C38 -72.3(4) . .
C36 C37 C38 C39 -179.9(3) . .
C37 C38 C39 C40 175.6(3) . .
